data_7242927
loop_
_publ_author_name
'Bristow, Jonathan C.'
'Cliff, Stacey V. A.'
'Yang, Songjie'
'Wallis, John D.'

_publ_section_title
;
 Interaction, bond formation or reaction between a dimethylamino group and
 an adjacent alkene or aldehyde group in aromatic systems controlled by
 remote molecular constraints
;
_journal_issue 25
_journal_name_full CrystEngComm
_journal_page_first 4500
_journal_page_last 4512
_journal_paper_doi 10.1039/D1CE00377A
_journal_volume 23
_journal_year 2021
_chemical_formula_moiety 'C28 H21 N3, C7 H8'
_chemical_formula_sum 'C35 H29 N3'
_chemical_formula_weight 491.61
_chemical_melting_point 412.0(10)
_chemical_name_systematic 2-Cyano-3-((8-(dimethylamino)-4,5-diphenylnaphthalen-1-yl)-
_space_group_crystal_system triclinic
_space_group_IT_number 2
_space_group_name_Hall '-P 1'
_space_group_name_H-M_alt 'P -1'
_atom_sites_solution_hydrogens mixed
_atom_sites_solution_primary direct
_audit_creation_date 2019-04-11
_audit_creation_method
;
Olex2 1.2
(compiled 2018.05.29 svn.r3508 for OlexSys, GUI svn.r5506)
;
_audit_update_record
;
2021-03-09 deposited with the CCDC.	2021-05-27 downloaded from the CCDC.
;
_cell_angle_alpha 81.679(4)
_cell_angle_beta 77.685(4)
_cell_angle_gamma 78.768(4)
_cell_formula_units_Z 2
_cell_length_a 8.6981(5)
_cell_length_b 12.6447(6)
_cell_length_c 12.8788(7)
_cell_measurement_reflns_used 5362
_cell_measurement_temperature 150.00(10)
_cell_measurement_theta_max 29.8800
_cell_measurement_theta_min 3.6690
_cell_volume 1349.48(13)
_computing_cell_refinement 'CrysAlisPro 1.171.39.46 (Rigaku OD, 2018)'
_computing_data_collection 'CrysAlisPro 1.171.39.46 (Rigaku OD, 2018)'
_computing_data_reduction 'CrysAlisPro 1.171.39.46 (Rigaku OD, 2018)'
_computing_molecular_graphics 'Olex2 (Dolomanov et al., 2009)'
_computing_publication_material 'Olex2 (Dolomanov et al., 2009)'
_computing_structure_refinement 'ShelXL (Sheldrick, 2015)'
_computing_structure_solution 'ShelXS (Sheldrick, 2008)'
_diffrn_ambient_environment N~2~
_diffrn_ambient_temperature 150.00(10)
_diffrn_detector 'CCD plate'
_diffrn_detector_area_resol_mean 15.9832
_diffrn_detector_type Sapphire3
_diffrn_measured_fraction_theta_full 0.998
_diffrn_measured_fraction_theta_max 0.998
_diffrn_measurement_details
;
List of Runs (angles in degrees, time in seconds):

  # Type    Start    End  Width  t~exp~   \w     \q     \k     \f   Frames
#--------------------------------------------------------------------------
  1  \w    -86.00   0.00   1.00   27.50    --  -19.97 -65.00  28.68   86
  2  \w      1.00  87.00   1.00   27.50    --   20.05  64.00-170.94   86
  3  \w      3.00  87.00   1.00   27.50    --   20.05  57.00 -90.00   84
  4  \w      3.00  87.00   1.00   27.50    --   20.05  57.00 120.00   84
  5  \w      3.00  87.00   1.00   27.50    --   20.05  57.00  30.00   84
  6  \w      2.00  87.00   1.00   27.50    --   20.05  62.00 -28.22   85
  7  \w      0.00  87.00   1.00   27.50    --   20.05  65.00 -58.46   87
  8  \w    -47.00  37.00   1.00   27.50    --   20.05 -57.00   0.00   84
  9  \w      1.00  71.00   1.00   27.50    --   20.05  65.00  66.02   70
;
_diffrn_measurement_device 'four-circle diffractometer'
_diffrn_measurement_device_type 'Xcalibur, Sapphire3, Gemini'
_diffrn_measurement_method '\w scans'
_diffrn_orient_matrix_type 'CrysAlisPro convention (1999,Acta A55,543-557)'
_diffrn_orient_matrix_UB_11 0.0024180000
_diffrn_orient_matrix_UB_12 0.0530155000
_diffrn_orient_matrix_UB_13 -0.0265952000
_diffrn_orient_matrix_UB_21 0.0836261000
_diffrn_orient_matrix_UB_22 -0.0081331000
_diffrn_orient_matrix_UB_23 -0.0022972000
_diffrn_orient_matrix_UB_31 0.0131838000
_diffrn_orient_matrix_UB_32 -0.0207912000
_diffrn_orient_matrix_UB_33 -0.0500252000
_diffrn_radiation_monochromator graphite
_diffrn_radiation_probe x-ray
_diffrn_radiation_type MoK\a
_diffrn_radiation_wavelength 0.71073
_diffrn_reflns_av_R_equivalents 0.0370
_diffrn_reflns_av_unetI/netI 0.0447
_diffrn_reflns_Laue_measured_fraction_full 0.998
_diffrn_reflns_Laue_measured_fraction_max 0.998
_diffrn_reflns_limit_h_max 11
_diffrn_reflns_limit_h_min -11
_diffrn_reflns_limit_k_max 16
_diffrn_reflns_limit_k_min -16
_diffrn_reflns_limit_l_max 17
_diffrn_reflns_limit_l_min -16
_diffrn_reflns_number 23451
_diffrn_reflns_point_group_measured_fraction_full 0.998
_diffrn_reflns_point_group_measured_fraction_max 0.998
_diffrn_reflns_theta_full 25.242
_diffrn_reflns_theta_max 28.281
_diffrn_reflns_theta_min 3.257
_diffrn_source 'fine-focus sealed X-ray tube'
_diffrn_source_type 'Enhance (Mo) X-ray Source'
_exptl_absorpt_coefficient_mu 0.071
_exptl_absorpt_correction_T_max 1.000
_exptl_absorpt_correction_T_min 0.904
_exptl_absorpt_correction_type gaussian
_exptl_absorpt_process_details
;
CrysAlisPro 1.171.39.46 (Rigaku Oxford Diffraction, 2018)
Numerical absorption correction based on gaussian integration over
			a multifaceted crystal model
Empirical absorption correction using spherical harmonics,
 implemented in SCALE3 ABSPACK scaling algorithm.
;
_exptl_crystal_colour yellow
_exptl_crystal_colour_primary yellow
_exptl_crystal_density_diffrn 1.210
_exptl_crystal_description needle
_exptl_crystal_F_000 520
_exptl_crystal_recrystallization_method 'Slow evaporation from a toluene solution.'
_exptl_crystal_size_max 0.377
_exptl_crystal_size_mid 0.205
_exptl_crystal_size_min 0.107
_refine_diff_density_max 0.301
_refine_diff_density_min -0.261
_refine_diff_density_rms 0.043
_refine_ls_extinction_method none
_refine_ls_goodness_of_fit_ref 1.030
_refine_ls_hydrogen_treatment mixed
_refine_ls_matrix_type full
_refine_ls_number_parameters 350
_refine_ls_number_reflns 6693
_refine_ls_number_restraints 0
_refine_ls_restrained_S_all 1.030
_refine_ls_R_factor_all 0.0798
_refine_ls_R_factor_gt 0.0522
_refine_ls_shift/su_max 0.000
_refine_ls_shift/su_mean 0.000
_refine_ls_structure_factor_coef Fsqd
_refine_ls_weighting_details 'w=1/[\s^2^(Fo^2^)+(0.0461P)^2^+0.4020P] where P=(Fo^2^+2Fc^2^)/3'
_refine_ls_weighting_scheme calc
_refine_ls_wR_factor_gt 0.1104
_refine_ls_wR_factor_ref 0.1233
_reflns_Friedel_coverage 0.000
_reflns_number_gt 4808
_reflns_number_total 6693
_reflns_threshold_expression 'I > 2\s(I)'
_cod_data_source_file d1ce00377a2.cif
_cod_data_source_block jb_stacey2cnabs
_cod_depositor_comments
;
The following automatic conversions were performed:

data item '_chemical_melting_point' value '411-413' was changed to
'412.0(10)' -- the average value was taken and precision was
estimated.

Automatic conversion script
Id: cif_fix_values 7556 2019-12-06 15:28:31Z antanas 

 Adding full bibliography for 7242927--7242944.cif.
;
_cod_original_cell_volume 1349.48(12)
_cod_database_code 7242927
_shelx_shelxl_version_number 2016/6
_chemical_oxdiff_formula 'C28 H21 N3'
_chemical_oxdiff_usercomment 'Yellow Block'
_shelx_space_group_comment
;
The symmetry employed for this shelxl refinement is uniquely defined
by the following loop, which should always be used as a source of
symmetry information in preference to the above space-group names.
They are only intended as comments.
;
_reflns_odcompleteness_completeness 99.76
_reflns_odcompleteness_iscentric 1
_reflns_odcompleteness_theta 28.22
_olex2_refinement_description
;
1. Fixed Uiso
 At 1.2 times of:
  All C(H) groups
 At 1.5 times of:
  All C(H,H,H) groups
2.a Aromatic/amide H refined with riding coordinates:
 C2(H2), C3(H3), C7(H7), C8(H8), C14(H14), C15(H15), C16(H16), C17(H17),
 C18(H18), C20(H20), C21(H21), C22(H22), C23(H23), C24(H24), C30(H30), C31(H31),
  C32(H32), C33(H33), C34(H34)
2.b Idealised Me refined as rotating group:
 C11(H11A,H11B,H11C), C12(H12A,H12B,H12C), C35(H35A,H35B,H35C)
;
_olex2_submission_special_instructions 'No special instructions were received'
_oxdiff_exptl_absorpt_empirical_details
;
Empirical correction (ABSPACK) includes:
- Absorption correction using spherical harmonics
- Frame scaling
;
_oxdiff_exptl_absorpt_empirical_full_max 1.046
_oxdiff_exptl_absorpt_empirical_full_min 0.938

loop_
_space_group_symop_operation_xyz
'x, y, z'
'-x, -y, -z'

loop_
_atom_site_label
_atom_site_type_symbol
_atom_site_fract_x
_atom_site_fract_y
_atom_site_fract_z
_atom_site_U_iso_or_equiv
_atom_site_adp_type
_atom_site_occupancy
_atom_site_site_symmetry_order
_atom_site_calc_flag
_atom_site_refinement_flags_posn
_atom_site_refinement_flags_adp
_atom_site_refinement_flags_occupancy
_atom_site_disorder_assembly
_atom_site_disorder_group
N1 N 0.84453(16) 0.33601(10) 0.27752(10) 0.0293(3) Uani 1 1 d . . . . .
N2 N 0.65432(17) 0.60513(12) 0.01356(11) 0.0375(3) Uani 1 1 d . . . . .
N3 N 0.29735(17) 0.48906(11) 0.28206(12) 0.0373(3) Uani 1 1 d . . . . .
C1 C 0.85244(17) 0.22118(12) 0.30094(11) 0.0240(3) Uani 1 1 d . . . . .
C2 C 0.97050(18) 0.15304(13) 0.34373(12) 0.0301(4) Uani 1 1 d . . . . .
H2 H 1.057134 0.179247 0.355905 0.036 Uiso 1 1 calc R . . . .
C3 C 0.95922(17) 0.04308(13) 0.36903(12) 0.0276(3) Uani 1 1 d . . . . .
H3 H 1.042590 -0.003142 0.395363 0.033 Uiso 1 1 calc R . . . .
C4 C 0.83131(16) -0.00063(12) 0.35710(10) 0.0209(3) Uani 1 1 d . . . . .
C5 C 0.70837(16) 0.06807(11) 0.30714(10) 0.0190(3) Uani 1 1 d . . . . .
C6 C 0.57214(16) 0.03490(11) 0.28244(10) 0.0203(3) Uani 1 1 d . . . . .
C7 C 0.46345(17) 0.11064(12) 0.23563(11) 0.0235(3) Uani 1 1 d . . . . .
H7 H 0.370456 0.089932 0.226946 0.028 Uiso 1 1 calc R . . . .
C8 C 0.48684(16) 0.21733(12) 0.20057(11) 0.0225(3) Uani 1 1 d . . . . .
H8 H 0.412963 0.265154 0.166377 0.027 Uiso 1 1 calc R . . . .
C9 C 0.61963(16) 0.25074(11) 0.21708(10) 0.0203(3) Uani 1 1 d . . . . .
C10 C 0.72591(16) 0.17931(11) 0.27629(10) 0.0199(3) Uani 1 1 d . . . . .
C11 C 0.9979(2) 0.37310(16) 0.23722(17) 0.0494(5) Uani 1 1 d . . . . .
H11A H 1.054230 0.366820 0.294894 0.074 Uiso 1 1 calc GR . . . .
H11B H 0.979459 0.447493 0.207301 0.074 Uiso 1 1 calc GR . . . .
H11C H 1.060356 0.329308 0.183056 0.074 Uiso 1 1 calc GR . . . .
C12 C 0.7457(2) 0.39723(14) 0.36285(13) 0.0378(4) Uani 1 1 d . . . . .
H12A H 0.646712 0.370401 0.386894 0.057 Uiso 1 1 calc GR . . . .
H12B H 0.724415 0.472554 0.336402 0.057 Uiso 1 1 calc GR . . . .
H12C H 0.800866 0.389018 0.421369 0.057 Uiso 1 1 calc GR . . . .
C13 C 0.83332(16) -0.11716(12) 0.39976(11) 0.0217(3) Uani 1 1 d . . . . .
C14 C 0.96194(18) -0.19438(13) 0.36087(12) 0.0277(3) Uani 1 1 d . . . . .
H14 H 1.042846 -0.172997 0.306719 0.033 Uiso 1 1 calc R . . . .
C15 C 0.97174(19) -0.30287(13) 0.40147(13) 0.0319(4) Uani 1 1 d . . . . .
H15 H 1.058085 -0.353644 0.374158 0.038 Uiso 1 1 calc R . . . .
C16 C 0.8526(2) -0.33512(13) 0.48268(12) 0.0319(4) Uani 1 1 d . . . . .
H16 H 0.858291 -0.407732 0.509908 0.038 Uiso 1 1 calc R . . . .
C17 C 0.72487(19) -0.25910(13) 0.52329(11) 0.0278(3) Uani 1 1 d . . . . .
H17 H 0.645262 -0.280695 0.578335 0.033 Uiso 1 1 calc R . . . .
C18 C 0.71488(17) -0.15094(12) 0.48242(11) 0.0227(3) Uani 1 1 d . . . . .
H18 H 0.628562 -0.100436 0.510276 0.027 Uiso 1 1 calc R . . . .
C19 C 0.54030(16) -0.07895(11) 0.30122(11) 0.0210(3) Uani 1 1 d . . . . .
C20 C 0.64375(18) -0.16181(12) 0.24925(11) 0.0262(3) Uani 1 1 d . . . . .
H20 H 0.735890 -0.146938 0.202067 0.031 Uiso 1 1 calc R . . . .
C21 C 0.6103(2) -0.26634(13) 0.26737(13) 0.0338(4) Uani 1 1 d . . . . .
H21 H 0.680512 -0.321460 0.232797 0.041 Uiso 1 1 calc R . . . .
C22 C 0.4724(2) -0.28915(13) 0.33696(14) 0.0361(4) Uani 1 1 d . . . . .
H22 H 0.451205 -0.359676 0.350058 0.043 Uiso 1 1 calc R . . . .
C23 C 0.36698(19) -0.20706(13) 0.38656(13) 0.0321(4) Uani 1 1 d . . . . .
H23 H 0.273553 -0.221909 0.432208 0.038 Uiso 1 1 calc R . . . .
C24 C 0.40004(17) -0.10250(13) 0.36848(12) 0.0259(3) Uani 1 1 d . . . . .
H24 H 0.327827 -0.047288 0.401597 0.031 Uiso 1 1 calc R . . . .
C25 C 0.66691(18) 0.35248(12) 0.15853(11) 0.0234(3) Uani 1 1 d . . . . .
H25 H 0.7672(18) 0.3439(12) 0.1059(12) 0.021(4) Uiso 1 1 d . . . . .
C26 C 0.56798(17) 0.44945(12) 0.15335(11) 0.0243(3) Uani 1 1 d . . . . .
C27 C 0.61505(18) 0.53680(13) 0.07613(12) 0.0270(3) Uani 1 1 d . . . . .
C28 C 0.41664(19) 0.47067(12) 0.22435(12) 0.0268(3) Uani 1 1 d . . . . .
C29 C 0.7760(2) 0.16611(15) -0.04713(13) 0.0375(4) Uani 1 1 d . . . . .
C30 C 0.7914(2) 0.26344(15) -0.10868(14) 0.0439(4) Uani 1 1 d . . . . .
H30 H 0.718233 0.292942 -0.152648 0.053 Uiso 1 1 calc R . . . .
C31 C 0.9104(3) 0.31684(19) -0.10647(16) 0.0587(6) Uani 1 1 d . . . . .
H31 H 0.918008 0.382511 -0.148685 0.070 Uiso 1 1 calc R . . . .
C32 C 1.0205(3) 0.2753(2) -0.0426(2) 0.0692(8) Uani 1 1 d . . . . .
H32 H 1.103204 0.311833 -0.041745 0.083 Uiso 1 1 calc R . . . .
C33 C 1.0058(3) 0.1763(2) 0.02163(19) 0.0670(7) Uani 1 1 d . . . . .
H33 H 1.079043 0.146651 0.065512 0.080 Uiso 1 1 calc R . . . .
C34 C 0.8821(2) 0.12336(16) 0.01909(14) 0.0470(5) Uani 1 1 d . . . . .
H34 H 0.870748 0.058695 0.062353 0.056 Uiso 1 1 calc R . . . .
C35 C 0.6423(3) 0.1081(2) -0.05304(18) 0.0664(7) Uani 1 1 d . . . . .
H35A H 0.655142 0.088790 -0.124178 0.100 Uiso 1 1 calc GR . . . .
H35B H 0.541648 0.154917 -0.035290 0.100 Uiso 1 1 calc GR . . . .
H35C H 0.645203 0.043604 -0.003412 0.100 Uiso 1 1 calc GR . . . .

loop_
_atom_site_aniso_label
_atom_site_aniso_U_11
_atom_site_aniso_U_22
_atom_site_aniso_U_33
_atom_site_aniso_U_23
_atom_site_aniso_U_13
_atom_site_aniso_U_12
N1 0.0330(7) 0.0247(7) 0.0349(7) 0.0030(5) -0.0126(6) -0.0138(6)
N2 0.0432(8) 0.0345(8) 0.0366(7) 0.0098(6) -0.0141(6) -0.0143(7)
N3 0.0348(8) 0.0253(8) 0.0484(8) -0.0041(6) 0.0005(7) -0.0062(6)
C1 0.0241(7) 0.0236(8) 0.0261(7) 0.0014(6) -0.0073(6) -0.0086(6)
C2 0.0242(7) 0.0330(9) 0.0379(8) 0.0032(7) -0.0138(6) -0.0125(7)
C3 0.0205(7) 0.0295(9) 0.0329(8) 0.0033(6) -0.0107(6) -0.0033(6)
C4 0.0192(7) 0.0219(7) 0.0202(6) -0.0010(5) -0.0030(5) -0.0019(6)
C5 0.0173(6) 0.0208(7) 0.0184(6) -0.0024(5) -0.0022(5) -0.0031(5)
C6 0.0191(7) 0.0212(7) 0.0208(6) -0.0035(5) -0.0025(5) -0.0043(6)
C7 0.0198(7) 0.0249(8) 0.0285(7) -0.0046(6) -0.0077(6) -0.0056(6)
C8 0.0209(7) 0.0203(7) 0.0264(7) -0.0019(6) -0.0077(6) -0.0005(6)
C9 0.0208(7) 0.0194(7) 0.0210(6) -0.0022(5) -0.0040(5) -0.0038(6)
C10 0.0186(7) 0.0212(7) 0.0198(6) -0.0015(5) -0.0030(5) -0.0042(6)
C11 0.0442(11) 0.0419(11) 0.0679(13) 0.0126(9) -0.0172(10) -0.0279(9)
C12 0.0552(11) 0.0251(9) 0.0382(9) -0.0025(7) -0.0188(8) -0.0088(8)
C13 0.0208(7) 0.0229(8) 0.0221(6) -0.0016(5) -0.0079(5) -0.0021(6)
C14 0.0227(7) 0.0289(8) 0.0286(7) -0.0008(6) -0.0031(6) -0.0014(6)
C15 0.0290(8) 0.0268(9) 0.0377(8) -0.0050(7) -0.0095(7) 0.0051(7)
C16 0.0397(9) 0.0221(8) 0.0355(8) 0.0017(6) -0.0143(7) -0.0048(7)
C17 0.0317(8) 0.0303(9) 0.0235(7) 0.0007(6) -0.0065(6) -0.0114(7)
C18 0.0223(7) 0.0248(8) 0.0219(6) -0.0042(6) -0.0057(5) -0.0033(6)
C19 0.0225(7) 0.0200(7) 0.0230(6) -0.0019(5) -0.0088(5) -0.0052(6)
C20 0.0295(8) 0.0258(8) 0.0246(7) -0.0056(6) -0.0067(6) -0.0044(6)
C21 0.0443(10) 0.0235(8) 0.0366(8) -0.0095(7) -0.0147(7) -0.0007(7)
C22 0.0466(10) 0.0218(8) 0.0471(10) 0.0000(7) -0.0204(8) -0.0131(8)
C23 0.0277(8) 0.0320(9) 0.0406(9) 0.0042(7) -0.0125(7) -0.0146(7)
C24 0.0210(7) 0.0257(8) 0.0333(8) -0.0025(6) -0.0088(6) -0.0057(6)
C25 0.0239(7) 0.0254(8) 0.0224(7) -0.0004(6) -0.0055(6) -0.0080(6)
C26 0.0250(7) 0.0238(8) 0.0257(7) 0.0009(6) -0.0077(6) -0.0071(6)
C27 0.0289(8) 0.0261(8) 0.0286(7) 0.0004(6) -0.0120(6) -0.0061(7)
C28 0.0315(8) 0.0163(8) 0.0337(8) -0.0009(6) -0.0073(7) -0.0066(6)
C29 0.0463(10) 0.0359(10) 0.0283(8) -0.0115(7) 0.0000(7) -0.0041(8)
C30 0.0539(12) 0.0423(11) 0.0322(9) -0.0040(8) -0.0032(8) -0.0059(9)
C31 0.0721(15) 0.0628(15) 0.0415(11) -0.0124(10) 0.0113(11) -0.0315(12)
C32 0.0399(12) 0.106(2) 0.0694(15) -0.0519(15) 0.0219(11) -0.0351(13)
C33 0.0404(12) 0.099(2) 0.0592(13) -0.0409(14) -0.0154(10) 0.0248(13)
C34 0.0569(12) 0.0411(11) 0.0372(9) -0.0117(8) -0.0079(9) 0.0098(9)
C35 0.0809(17) 0.0736(17) 0.0549(13) -0.0219(12) -0.0046(12) -0.0357(14)

loop_
_atom_type_symbol
_atom_type_description
_atom_type_scat_dispersion_real
_atom_type_scat_dispersion_imag
_atom_type_scat_source
C C 0.0033 0.0016 'International Tables Vol C Tables 4.2.6.8 and 6.1.1.4'
H H 0.0000 0.0000 'International Tables Vol C Tables 4.2.6.8 and 6.1.1.4'
N N 0.0061 0.0033 'International Tables Vol C Tables 4.2.6.8 and 6.1.1.4'

loop_
_exptl_crystal_face_index_h
_exptl_crystal_face_index_k
_exptl_crystal_face_index_l
_exptl_crystal_face_perp_dist
0 -17 3 0.0534
0 16 -5 0.0958
-1 -13 -13 0.0280
1 13 14 0.0762
12 6 8 0.1580
-12 -5 -5 0.1855
0 -8 -16 0.0445
0 8 16 0.0842
-12 -5 -7 0.1716

loop_
_geom_angle_atom_site_label_1
_geom_angle_atom_site_label_2
_geom_angle_atom_site_label_3
_geom_angle
_geom_angle_site_symmetry_1
_geom_angle_site_symmetry_3
_geom_angle_publ_flag
C1 N1 C11 115.70(14) . . ?
C1 N1 C12 113.55(12) . . ?
C12 N1 C11 112.18(14) . . ?
C2 C1 N1 124.56(13) . . ?
C2 C1 C10 120.11(13) . . ?
C10 C1 N1 115.34(12) . . ?
C1 C2 C3 118.95(14) . . ?
C4 C3 C2 123.67(14) . . ?
C3 C4 C5 118.67(13) . . ?
C3 C4 C13 115.44(12) . . ?
C5 C4 C13 125.88(12) . . ?
C6 C5 C4 126.24(13) . . ?
C10 C5 C4 116.90(12) . . ?
C10 C5 C6 116.83(12) . . ?
C5 C6 C19 124.50(12) . . ?
C7 C6 C5 119.45(13) . . ?
C7 C6 C19 116.02(12) . . ?
C6 C7 C8 122.87(13) . . ?
C9 C8 C7 119.40(13) . . ?
C8 C9 C10 119.79(13) . . ?
C8 C9 C25 119.83(12) . . ?
C10 C9 C25 119.56(12) . . ?
C1 C10 C5 121.21(12) . . ?
C1 C10 C9 117.74(12) . . ?
C9 C10 C5 121.02(12) . . ?
C14 C13 C4 119.31(12) . . ?
C14 C13 C18 118.34(13) . . ?
C18 C13 C4 122.23(13) . . ?
C15 C14 C13 121.16(14) . . ?
C16 C15 C14 119.75(15) . . ?
C17 C16 C15 119.83(15) . . ?
C16 C17 C18 120.38(14) . . ?
C17 C18 C13 120.54(14) . . ?
C20 C19 C6 121.63(12) . . ?
C20 C19 C24 118.69(13) . . ?
C24 C19 C6 119.60(13) . . ?
C21 C20 C19 120.37(14) . . ?
C20 C21 C22 120.23(16) . . ?
C23 C22 C21 119.84(15) . . ?
C22 C23 C24 120.02(15) . . ?
C23 C24 C19 120.79(15) . . ?
C26 C25 C9 124.75(13) . . ?
C25 C26 C27 119.91(13) . . ?
C25 C26 C28 122.72(13) . . ?
C28 C26 C27 117.36(13) . . ?
N2 C27 C26 178.82(19) . . ?
N3 C28 C26 178.48(17) . . ?
C30 C29 C35 119.72(18) . . ?
C34 C29 C30 119.43(18) . . ?
C34 C29 C35 120.85(19) . . ?
C31 C30 C29 121.3(2) . . ?
C30 C31 C32 120.7(2) . . ?
C31 C32 C33 118.7(2) . . ?
C34 C33 C32 119.7(2) . . ?
C29 C34 C33 120.1(2) . . ?

loop_
_geom_bond_atom_site_label_1
_geom_bond_atom_site_label_2
_geom_bond_distance
_geom_bond_site_symmetry_2
_geom_bond_publ_flag
N1 C1 1.4308(19) . ?
N1 C11 1.465(2) . ?
N1 C12 1.460(2) . ?
N2 C27 1.1439(19) . ?
N3 C28 1.145(2) . ?
C1 C2 1.364(2) . ?
C1 C10 1.4202(19) . ?
C2 C3 1.399(2) . ?
C3 C4 1.380(2) . ?
C4 C5 1.4430(18) . ?
C4 C13 1.4944(19) . ?
C5 C6 1.4402(18) . ?
C5 C10 1.4338(19) . ?
C6 C7 1.3776(19) . ?
C6 C19 1.4946(19) . ?
C7 C8 1.3987(19) . ?
C8 C9 1.3706(19) . ?
C9 C10 1.4242(19) . ?
C9 C25 1.4784(19) . ?
C13 C14 1.390(2) . ?
C13 C18 1.3961(19) . ?
C14 C15 1.389(2) . ?
C15 C16 1.383(2) . ?
C16 C17 1.383(2) . ?
C17 C18 1.386(2) . ?
C19 C20 1.391(2) . ?
C19 C24 1.3940(19) . ?
C20 C21 1.385(2) . ?
C21 C22 1.388(2) . ?
C22 C23 1.377(2) . ?
C23 C24 1.384(2) . ?
C25 C26 1.356(2) . ?
C26 C27 1.4358(19) . ?
C26 C28 1.436(2) . ?
C29 C30 1.378(2) . ?
C29 C34 1.371(3) . ?
C29 C35 1.511(3) . ?
C30 C31 1.349(3) . ?
C31 C32 1.373(3) . ?
C32 C33 1.410(3) . ?
C33 C34 1.381(3) . ?

loop_
_geom_torsion_atom_site_label_1
_geom_torsion_atom_site_label_2
_geom_torsion_atom_site_label_3
_geom_torsion_atom_site_label_4
_geom_torsion
_geom_torsion_site_symmetry_1
_geom_torsion_site_symmetry_2
_geom_torsion_site_symmetry_3
_geom_torsion_site_symmetry_4
_geom_torsion_publ_flag
N1 C1 C2 C3 176.07(14) . . . . ?
N1 C1 C10 C5 -172.52(12) . . . . ?
N1 C1 C10 C9 9.30(19) . . . . ?
C1 C2 C3 C4 -2.6(2) . . . . ?
C2 C1 C10 C5 7.6(2) . . . . ?
C2 C1 C10 C9 -170.61(14) . . . . ?
C2 C3 C4 C5 5.7(2) . . . . ?
C2 C3 C4 C13 -173.52(14) . . . . ?
C3 C4 C5 C6 176.04(13) . . . . ?
C3 C4 C5 C10 -2.01(19) . . . . ?
C3 C4 C13 C14 -58.17(18) . . . . ?
C3 C4 C13 C18 117.80(15) . . . . ?
C4 C5 C6 C7 179.19(13) . . . . ?
C4 C5 C6 C19 -2.6(2) . . . . ?
C4 C5 C10 C1 -4.39(19) . . . . ?
C4 C5 C10 C9 173.73(12) . . . . ?
C4 C13 C14 C15 177.30(13) . . . . ?
C4 C13 C18 C17 -176.90(13) . . . . ?
C5 C4 C13 C14 122.69(15) . . . . ?
C5 C4 C13 C18 -61.34(19) . . . . ?
C5 C6 C7 C8 6.6(2) . . . . ?
C5 C6 C19 C20 -62.74(19) . . . . ?
C5 C6 C19 C24 120.33(15) . . . . ?
C6 C5 C10 C1 177.37(12) . . . . ?
C6 C5 C10 C9 -4.51(19) . . . . ?
C6 C7 C8 C9 -3.0(2) . . . . ?
C6 C19 C20 C21 -179.32(13) . . . . ?
C6 C19 C24 C23 179.46(13) . . . . ?
C7 C6 C19 C20 115.50(15) . . . . ?
C7 C6 C19 C24 -61.43(17) . . . . ?
C7 C8 C9 C10 -4.5(2) . . . . ?
C7 C8 C9 C25 165.05(13) . . . . ?
C8 C9 C10 C1 -173.54(13) . . . . ?
C8 C9 C10 C5 8.3(2) . . . . ?
C8 C9 C25 C26 51.0(2) . . . . ?
C9 C25 C26 C27 -166.23(13) . . . . ?
C9 C25 C26 C28 15.3(2) . . . . ?
C10 C1 C2 C3 -4.0(2) . . . . ?
C10 C5 C6 C7 -2.75(19) . . . . ?
C10 C5 C6 C19 175.43(12) . . . . ?
C10 C9 C25 C26 -139.40(15) . . . . ?
C11 N1 C1 C2 36.9(2) . . . . ?
C11 N1 C1 C10 -143.03(15) . . . . ?
C12 N1 C1 C2 -94.95(18) . . . . ?
C12 N1 C1 C10 85.15(16) . . . . ?
C13 C4 C5 C6 -4.8(2) . . . . ?
C13 C4 C5 C10 177.10(13) . . . . ?
C13 C14 C15 C16 -0.6(2) . . . . ?
C14 C13 C18 C17 -0.9(2) . . . . ?
C14 C15 C16 C17 -0.3(2) . . . . ?
C15 C16 C17 C18 0.6(2) . . . . ?
C16 C17 C18 C13 0.0(2) . . . . ?
C18 C13 C14 C15 1.2(2) . . . . ?
C19 C6 C7 C8 -171.68(13) . . . . ?
C19 C20 C21 C22 0.6(2) . . . . ?
C20 C19 C24 C23 2.4(2) . . . . ?
C20 C21 C22 C23 1.2(2) . . . . ?
C21 C22 C23 C24 -1.2(2) . . . . ?
C22 C23 C24 C19 -0.7(2) . . . . ?
C24 C19 C20 C21 -2.4(2) . . . . ?
C25 C9 C10 C1 16.85(19) . . . . ?
C25 C9 C10 C5 -161.33(13) . . . . ?
C29 C30 C31 C32 0.2(3) . . . . ?
C30 C29 C34 C33 -1.8(3) . . . . ?
C30 C31 C32 C33 -0.7(3) . . . . ?
C31 C32 C33 C34 0.0(3) . . . . ?
C32 C33 C34 C29 1.2(3) . . . . ?
C34 C29 C30 C31 1.1(3) . . . . ?
C35 C29 C30 C31 -179.15(18) . . . . ?
C35 C29 C34 C33 178.48(18) . . . . ?

loop_
_exptl_oxdiff_crystal_face_indexfrac_h
_exptl_oxdiff_crystal_face_indexfrac_k
_exptl_oxdiff_crystal_face_indexfrac_l
_exptl_oxdiff_crystal_face_x
_exptl_oxdiff_crystal_face_y
_exptl_oxdiff_crystal_face_z
-0.0000 -17.0000 3.0000 -0.9811 0.1314 0.2034
0.0000 16.0000 -5.0000 0.9812 -0.1186 -0.0825
-1.0000 -13.0001 -13.0000 -0.3459 0.0520 0.9074
1.0000 13.0001 14.0000 0.3193 -0.0543 -0.9575
12.0000 5.9999 8.0000 0.1343 0.9363 -0.3667
-12.0000 -4.9999 -5.0000 -0.1611 -0.9514 0.1959
-0.0000 -8.0001 -16.0000 0.0014 0.1018 0.9667
0.0000 8.0001 16.0000 -0.0014 -0.1018 -0.9667
-12.0000 -4.9999 -7.0000 -0.1079 -0.9468 0.2959
